data_7219949
loop_
_publ_author_name
'Liu, Wei'
'Ji, Ying'
'Liu, Fuyang'
'Yang, Min'
'Wang, Ying'
'Zhao, Xudong'
'Liu, Xiaoyang'

_publ_section_title
;
 Synthesis, crystal structure, and luminescence properties of a new
 microporous europium silicate: Na3EuSi6O15&#x2022;1.47H2O
;
_journal_name_full 'RSC Adv.'
_journal_paper_doi 10.1039/C5RA00423C
_journal_year 2015
_chemical_formula_sum 'Eu Na3 O16.47 Si6'
_chemical_formula_weight 652.95
_chemical_name_systematic
; 
 ? 
;
_space_group_IT_number 35
_symmetry_cell_setting orthorhombic
_symmetry_space_group_name_Hall 'C 2 -2'
_symmetry_space_group_name_H-M 'C m m 2'
_atom_sites_solution_hydrogens none
_atom_sites_solution_primary direct
_atom_sites_solution_secondary difmap
_audit_creation_method SHELXL-97
_audit_update_record
;
2014-07-30 deposited with the CCDC.
2015-03-18 downloaded from the CCDC.
;
_cell_angle_alpha 90.00
_cell_angle_beta 90.00
_cell_angle_gamma 90.00
_cell_formula_units_Z 4
_cell_length_a 7.3669(7)
_cell_length_b 30.714(3)
_cell_length_c 7.0885(7)
_cell_measurement_reflns_used 3067
_cell_measurement_temperature 296(2)
_cell_measurement_theta_max 54.000
_cell_measurement_theta_min 5.686
_cell_volume 1603.9(3)
_computing_structure_refinement 'SHELXL-97 (Sheldrick, 1997)'
_computing_structure_solution 'SHELXS-97 (Sheldrick, 1990)'
_diffrn_ambient_temperature 296(2)
_diffrn_measured_fraction_theta_full 0.999
_diffrn_measured_fraction_theta_max 0.999
_diffrn_measurement_device_type CCD
_diffrn_radiation_monochromator graphite
_diffrn_radiation_source 'fine-focus sealed tube'
_diffrn_radiation_type MoK\a
_diffrn_radiation_wavelength 0.71073
_diffrn_reflns_av_R_equivalents 0.0249
_diffrn_reflns_av_sigmaI/netI 0.0281
_diffrn_reflns_limit_h_max 8
_diffrn_reflns_limit_h_min -9
_diffrn_reflns_limit_k_max 26
_diffrn_reflns_limit_k_min -37
_diffrn_reflns_limit_l_max 6
_diffrn_reflns_limit_l_min -8
_diffrn_reflns_number 4431
_diffrn_reflns_theta_full 26.00
_diffrn_reflns_theta_max 26.00
_diffrn_reflns_theta_min 2.65
_exptl_absorpt_coefficient_mu 4.525
_exptl_absorpt_correction_T_max 0.834
_exptl_absorpt_correction_T_min 0.587
_exptl_absorpt_correction_type multi-scan
_exptl_crystal_colour colorless
_exptl_crystal_density_diffrn 2.704
_exptl_crystal_density_method 'not measured'
_exptl_crystal_description sheet
_exptl_crystal_F_000 1247
_exptl_crystal_size_max 0.12
_exptl_crystal_size_mid 0.12
_exptl_crystal_size_min 0.04
_refine_diff_density_max 2.646
_refine_diff_density_min -0.919
_refine_diff_density_rms 0.208
_refine_ls_abs_structure_details 'Flack H D (1983), Acta Cryst. A39, 876-881'
_refine_ls_abs_structure_Flack 0.61(3)
_refine_ls_extinction_method none
_refine_ls_goodness_of_fit_ref 1.196
_refine_ls_hydrogen_treatment none
_refine_ls_matrix_type full
_refine_ls_number_parameters 150
_refine_ls_number_reflns 1524
_refine_ls_number_restraints 1
_refine_ls_restrained_S_all 1.195
_refine_ls_R_factor_all 0.0353
_refine_ls_R_factor_gt 0.0346
_refine_ls_shift/su_max 0.000
_refine_ls_shift/su_mean 0.000
_refine_ls_structure_factor_coef Fsqd
_refine_ls_weighting_details 'calc w=1/[\s^2^(Fo^2^)+(0.0349P)^2^+45.5498P] where P=(Fo^2^+2Fc^2^)/3'
_refine_ls_weighting_scheme calc
_refine_ls_wR_factor_gt 0.0947
_refine_ls_wR_factor_ref 0.0951
_reflns_number_gt 1499
_reflns_number_total 1524
_reflns_threshold_expression >2sigma(I)
_cod_data_source_file c5ra00423c2.cif
_cod_data_source_block 120cmm2
_cod_depositor_comments
;
The following automatic conversions were performed:

'_symmetry_cell_setting' value 'Orthorhombic' changed to
'orthorhombic' according to
/usr/data/users/saulius/crontab/automatic-downloads/rss-feeds/RSC/lib/dictionaries/cif_core.dic
dictionary named 'cif_core.dic' version 2.4.2 from 2011-04-26.

'_exptl_absorpt_correction_type' value 'Multi-scan' changed to
'multi-scan' according to
/usr/data/users/saulius/crontab/automatic-downloads/rss-feeds/RSC/lib/dictionaries/cif_core.dic
dictionary named 'cif_core.dic' version 2.4.2 from 2011-04-26.

Automatic conversion script
Id: cif_fix_values 3105 2015-03-04 15:46:00Z robertas 
;
_cod_original_sg_symbol_H-M Cmm2
_cod_database_code 7219949

loop_
_symmetry_equiv_pos_as_xyz
'x, y, z'
'-x, -y, z'
'x, -y, z'
'-x, y, z'
'x+1/2, y+1/2, z'
'-x+1/2, -y+1/2, z'
'x+1/2, -y+1/2, z'
'-x+1/2, y+1/2, z'

loop_
_atom_site_label
_atom_site_type_symbol
_atom_site_fract_x
_atom_site_fract_y
_atom_site_fract_z
_atom_site_U_iso_or_equiv
_atom_site_adp_type
_atom_site_occupancy
_atom_site_symmetry_multiplicity
_atom_site_calc_flag
_atom_site_refinement_flags
O13 O 0.0000 0.1919(6) 0.453(3) 0.090(8) Uani 1 2 d S
O12 O 0.0000 0.5000 0.815(3) 0.046(8) Uani 0.94(7) 4 d SP
Na2 Na 0.2585(16) 0.4618(4) 0.8731(16) 0.033(3) Uani 0.50 1 d P
Na3 Na 0.2166(14) 0.2367(3) 0.5278(15) 0.026(2) Uani 0.50 1 d P
Eu1 Eu 0.0000 0.369166(18) 0.66327(14) 0.00741(17) Uani 1 2 d S
Na1 Na 0.5000 0.37483(18) 0.681(3) 0.031(2) Uani 1 2 d S
O1 O 0.2357(10) 0.4170(2) 0.5757(11) 0.0136(15) Uani 1 1 d .
O2 O 0.2571(15) 0.5000 0.4809(18) 0.017(2) Uani 1 2 d S
O3 O 0.1778(10) 0.4436(2) 0.2170(10) 0.0147(17) Uani 1 1 d .
O4 O 0.5000 0.4445(3) 0.3583(17) 0.017(2) Uani 1 2 d S
O5 O 0.5000 0.2998(3) 1.0223(15) 0.012(2) Uani 1 2 d S
O6 O 0.1789(9) 0.3026(2) 1.1461(16) 0.0215(17) Uani 1 1 d .
O7 O 0.2500 0.2500 0.8602(16) 0.009(2) Uani 1 2 d S
O8 O 0.2450(10) 0.3333(2) 0.7953(12) 0.0189(17) Uani 1 1 d .
O9 O 0.0000 0.3025(3) 1.4722(15) 0.017(2) Uani 1 2 d S
O10 O 0.0000 0.3716(3) 1.2771(16) 0.016(2) Uani 1 2 d S
O11 O 0.0000 0.4102(3) -0.0662(15) 0.016(2) Uani 1 2 d S
Si1 Si 0.2902(4) 0.45012(9) 0.4131(4) 0.0078(6) Uani 1 1 d .
Si2 Si 0.2906(3) 0.29847(8) 0.9508(4) 0.0081(5) Uani 1 1 d .
Si3 Si 0.0000 0.41621(10) 0.1499(9) 0.0072(7) Uani 1 2 d S
Si4 Si 0.0000 0.31811(12) 1.2607(6) 0.0073(8) Uani 1 2 d S

loop_
_atom_site_aniso_label
_atom_site_aniso_U_11
_atom_site_aniso_U_22
_atom_site_aniso_U_33
_atom_site_aniso_U_23
_atom_site_aniso_U_13
_atom_site_aniso_U_12
O13 0.20(2) 0.052(10) 0.018(9) 0.007(8) 0.000 0.000
O12 0.048(15) 0.067(18) 0.023(13) 0.000 0.000 0.000
Na2 0.034(6) 0.054(8) 0.011(5) -0.004(5) 0.004(5) 0.002(5)
Na3 0.029(6) 0.033(6) 0.016(5) 0.001(4) 0.002(4) -0.002(4)
Eu1 0.0076(3) 0.0071(3) 0.0076(3) 0.0008(4) 0.000 0.000
Na1 0.017(3) 0.018(3) 0.058(7) 0.015(5) 0.000 0.000
O1 0.014(3) 0.016(3) 0.011(4) 0.005(3) -0.003(3) -0.011(3)
O2 0.022(6) 0.009(5) 0.021(7) 0.000 0.005(5) 0.000
O3 0.014(4) 0.011(3) 0.019(5) 0.005(3) -0.004(3) -0.005(3)
O4 0.014(5) 0.012(5) 0.027(7) -0.009(4) 0.000 0.000
O5 0.005(4) 0.021(5) 0.011(6) 0.006(4) 0.000 0.000
O6 0.017(3) 0.026(3) 0.022(5) 0.000(4) 0.010(5) 0.000(3)
O7 0.012(5) 0.012(6) 0.004(6) 0.000 0.000 -0.006(4)
O8 0.015(4) 0.013(3) 0.029(5) 0.005(3) -0.010(3) 0.008(3)
O9 0.038(6) 0.006(4) 0.006(5) -0.002(4) 0.000 0.000
O10 0.026(6) 0.008(5) 0.014(6) -0.004(4) 0.000 0.000
O11 0.027(6) 0.015(5) 0.006(6) -0.004(4) 0.000 0.000
Si1 0.0055(13) 0.0070(13) 0.0109(16) 0.0008(11) -0.0013(11) -0.0007(10)
Si2 0.0060(12) 0.0065(11) 0.0118(14) 0.0016(10) 0.0003(11) 0.0001(9)
Si3 0.0086(14) 0.0081(13) 0.0051(19) -0.005(2) 0.000 0.000
Si4 0.0063(17) 0.0083(17) 0.007(2) -0.0004(15) 0.000 0.000

loop_
_atom_type_symbol
_atom_type_description
_atom_type_scat_dispersion_real
_atom_type_scat_dispersion_imag
_atom_type_scat_source
O O 0.0106 0.0060 'International Tables Vol C Tables 4.2.6.8 and 6.1.1.4'
Na Na 0.0362 0.0249 'International Tables Vol C Tables 4.2.6.8 and 6.1.1.4'
Si Si 0.0817 0.0704 'International Tables Vol C Tables 4.2.6.8 and 6.1.1.4'
Eu Eu -0.1578 3.6682 'International Tables Vol C Tables 4.2.6.8 and 6.1.1.4'

loop_
_geom_angle_atom_site_label_1
_geom_angle_atom_site_label_2
_geom_angle_atom_site_label_3
_geom_angle
_geom_angle_site_symmetry_1
_geom_angle_site_symmetry_3
Na3 O13 Na3 94.6(9) 4 .
Na3 O13 Na1 110.4(7) 4 6
Na3 O13 Na1 110.4(6) . 6
Na2 O12 Na2 113.7(7) 3_565 2_565
Na2 O12 Na2 62.1(7) 3_565 .
Na2 O12 Na2 159.1(13) 2_565 .
Na2 O12 Na2 159.1(13) 3_565 4
Na2 O12 Na2 62.1(7) 2_565 4
Na2 O12 Na2 113.7(7) . 4
O12 Na2 Na2 59.0(3) . 3_565
O12 Na2 O11 73.9(4) . 1_556
Na2 Na2 O11 129.1(3) 3_565 1_556
O12 Na2 O1 94.3(7) . .
Na2 Na2 O1 123.1(3) 3_565 .
O11 Na2 O1 75.4(4) 1_556 .
O12 Na2 O3 95.2(7) . 1_556
Na2 Na2 O3 102.6(3) 3_565 1_556
O11 Na2 O3 61.7(4) 1_556 1_556
O1 Na2 O3 131.1(6) . 1_556
O12 Na2 O2 68.3(6) . .
Na2 Na2 O2 67.1(3) 3_565 .
O11 Na2 O2 113.6(5) 1_556 .
O1 Na2 O2 56.1(3) . .
O3 Na2 O2 163.2(5) 1_556 .
O12 Na2 Si3 80.3(5) . 1_556
Na2 Na2 Si3 117.1(2) 3_565 1_556
O11 Na2 Si3 30.0(3) 1_556 1_556
O1 Na2 Si3 104.1(5) . 1_556
O3 Na2 Si3 32.0(2) 1_556 1_556
O2 Na2 Si3 139.8(5) . 1_556
O12 Na2 Si1 86.3(7) . .
Na2 Na2 Si1 96.3(2) 3_565 .
O11 Na2 Si1 98.9(5) 1_556 .
O1 Na2 Si1 28.0(2) . .
O3 Na2 Si1 158.9(5) 1_556 .
O2 Na2 Si1 29.45(15) . .
Si3 Na2 Si1 128.8(4) 1_556 .
O12 Na2 Na1 138.7(7) . .
Na2 Na2 Na1 140.0(3) 3_565 .
O11 Na2 Na1 88.3(4) 1_556 .
O1 Na2 Na1 44.7(3) . .
O3 Na2 Na1 108.8(5) 1_556 .
O2 Na2 Na1 86.5(4) . .
Si3 Na2 Na1 102.5(4) 1_556 .
Si1 Na2 Na1 59.5(3) . .
O12 Na2 Na2 146.9(4) . 4_655
Na2 Na2 Na2 90.000(6) 3_565 4_655
O11 Na2 Na2 139.2(3) 1_556 4_655
O1 Na2 Na2 93.8(3) . 4_655
O3 Na2 Na2 103.4(3) 1_556 4_655
O2 Na2 Na2 90.2(3) . 4_655
Si3 Na2 Na2 128.3(2) 1_556 4_655
Si1 Na2 Na2 85.9(2) . 4_655
Na1 Na2 Na2 59.3(2) . 4_655
O12 Na2 Eu1 83.9(4) . .
Na2 Na2 Eu1 139.67(18) 3_565 .
O11 Na2 Eu1 37.0(3) 1_556 .
O1 Na2 Eu1 38.5(2) . .
O3 Na2 Eu1 95.4(4) 1_556 .
O2 Na2 Eu1 85.8(3) . .
Si3 Na2 Eu1 65.8(3) 1_556 .
Si1 Na2 Eu1 63.8(2) . .
Na1 Na2 Eu1 61.3(2) . .
Na2 Na2 Eu1 120.67(18) 4_655 .
O12 Na2 Na2 33.1(4) . 4
Na2 Na2 Na2 90.000(5) 3_565 4
O11 Na2 Na2 40.8(3) 1_556 4
O1 Na2 Na2 86.2(3) . 4
O3 Na2 Na2 76.6(3) 1_556 4
O2 Na2 Na2 89.8(3) . 4
Si3 Na2 Na2 51.7(2) 1_556 4
Si1 Na2 Na2 94.1(2) . 4
Na1 Na2 Na2 120.7(2) . 4
Na2 Na2 Na2 180.0(8) 4_655 4
Eu1 Na2 Na2 59.33(18) . 4
Na3 Na3 O13 157.1(13) 6 .
Na3 Na3 O7 78.6(3) 6 .
O13 Na3 O7 114.9(7) . .
Na3 Na3 O9 89.0(13) 6 6_554
O13 Na3 O9 106.1(6) . 6_554
O7 Na3 O9 98.9(5) . 6_554
Na3 Na3 O9 69.6(12) 6 1_554
O13 Na3 O9 90.3(5) . 1_554
O7 Na3 O9 94.5(4) . 1_554
O9 Na3 O9 151.9(5) 6_554 1_554
Na3 Na3 O8 126.1(8) 6 6
O13 Na3 O8 76.1(6) . 6
O7 Na3 O8 58.1(3) . 6
O9 Na3 O8 69.8(4) 6_554 6
O9 Na3 O8 137.6(5) 1_554 6
Na3 Na3 Si2 107.4(3) 6 6
O13 Na3 Si2 90.1(6) . 6
O7 Na3 Si2 30.38(16) . 6
O9 Na3 Si2 89.9(4) 6_554 6
O9 Na3 Si2 113.3(4) 1_554 6
O8 Na3 Si2 29.46(19) 6 6
Na3 Na3 Na3 121.0(13) 6 4
O13 Na3 Na3 42.7(4) . 4
O7 Na3 Na3 95.9(2) . 4
O9 Na3 Na3 148.8(3) 6_554 4
O9 Na3 Na3 52.2(2) 1_554 4
O8 Na3 Na3 95.6(3) 6 4
Si2 Na3 Na3 89.05(19) 6 4
Na3 Na3 Si4 96.4(11) 6 6_554
O13 Na3 Si4 90.2(5) . 6_554
O7 Na3 Si4 126.0(4) . 6_554
O9 Na3 Si4 27.2(3) 6_554 6_554
O9 Na3 Si4 134.4(5) 1_554 6_554
O8 Na3 Si4 86.3(3) 6 6_554
Si2 Na3 Si4 112.3(3) 6 6_554
Na3 Na3 Si4 129.49(18) 4 6_554
Na3 Na3 Si4 67.9(10) 6 1_554
O13 Na3 Si4 89.2(5) . 1_554
O7 Na3 Si4 116.9(4) . 1_554
O9 Na3 Si4 130.6(4) 6_554 1_554
O9 Na3 Si4 24.4(3) 1_554 1_554
O8 Na3 Si4 158.3(4) 6 1_554
Si2 Na3 Si4 137.7(3) 6 1_554
Na3 Na3 Si4 63.03(16) 4 1_554
Si4 Na3 Si4 110.0(3) 6_554 1_554
Na3 Na3 Na3 46.5(11) 6 7
O13 Na3 Na3 148.7(6) . 7
O7 Na3 Na3 82.1(3) . 7
O9 Na3 Na3 43.3(3) 6_554 7
O9 Na3 Na3 115.5(5) 1_554 7
O8 Na3 Na3 93.8(3) 6 7
Si2 Na3 Na3 95.1(2) 6 7
Na3 Na3 Na3 167.5(3) 4 7
Si4 Na3 Na3 59.4(2) 6_554 7
Si4 Na3 Na3 106.8(3) 1_554 7
Na3 Na3 Na3 108.5(15) 6 7_455
O13 Na3 Na3 54.5(4) . 7_455
O7 Na3 Na3 93.6(3) . 7_455
O9 Na3 Na3 160.3(5) 6_554 7_455
O9 Na3 Na3 40.0(3) 1_554 7_455
O8 Na3 Na3 104.9(3) 6 7_455
Si2 Na3 Na3 93.28(19) 6 7_455
Na3 Na3 Na3 12.5(3) 4 7_455
Si4 Na3 Na3 137.1(3) 6_554 7_455
Si4 Na3 Na3 53.4(3) 1_554 7_455
Na3 Na3 Na3 155.0(6) 7 7_455
O11 Eu1 O8 85.6(3) 1_556 .
O11 Eu1 O8 85.6(3) 1_556 4
O8 Eu1 O8 102.6(4) . 4
O11 Eu1 O1 83.0(2) 1_556 4
O8 Eu1 O1 168.1(3) . 4
O8 Eu1 O1 80.1(3) 4 4
O11 Eu1 O1 83.0(2) 1_556 .
O8 Eu1 O1 80.1(3) . .
O8 Eu1 O1 168.1(3) 4 .
O1 Eu1 O1 94.9(4) 4 .
O11 Eu1 O9 156.8(4) 1_556 1_554
O8 Eu1 O9 79.9(2) . 1_554
O8 Eu1 O9 79.9(2) 4 1_554
O1 Eu1 O9 112.0(2) 4 1_554
O1 Eu1 O9 112.0(2) . 1_554
O11 Eu1 O10 145.1(3) 1_556 1_554
O8 Eu1 O10 114.7(2) . 1_554
O8 Eu1 O10 114.7(2) 4 1_554
O1 Eu1 O10 73.7(2) 4 1_554
O1 Eu1 O10 73.7(2) . 1_554
O9 Eu1 O10 58.1(3) 1_554 1_554
O11 Eu1 Si4 175.5(3) 1_556 1_554
O8 Eu1 Si4 97.2(2) . 1_554
O8 Eu1 Si4 97.2(2) 4 1_554
O1 Eu1 Si4 94.0(2) 4 1_554
O1 Eu1 Si4 94.0(2) . 1_554
O9 Eu1 Si4 27.7(3) 1_554 1_554
O10 Eu1 Si4 30.3(2) 1_554 1_554
O11 Eu1 Si2 82.0(2) 1_556 .
O8 Eu1 Si2 15.7(2) . .
O8 Eu1 Si2 87.0(2) 4 .
O1 Eu1 Si2 160.9(2) 4 .
O1 Eu1 Si2 94.89(18) . .
O9 Eu1 Si2 79.2(2) 1_554 .
O10 Eu1 Si2 124.86(15) 1_554 .
Si4 Eu1 Si2 101.64(7) 1_554 .
O11 Eu1 Si2 82.0(2) 1_556 4
O8 Eu1 Si2 87.0(2) . 4
O8 Eu1 Si2 15.7(2) 4 4
O1 Eu1 Si2 94.89(18) 4 4
O1 Eu1 Si2 160.9(2) . 4
O9 Eu1 Si2 79.2(2) 1_554 4
O10 Eu1 Si2 124.86(15) 1_554 4
Si4 Eu1 Si2 101.64(7) 1_554 4
Si2 Eu1 Si2 71.42(8) . 4
O11 Eu1 Na1 86.9(3) 1_556 .
O8 Eu1 Na1 39.6(3) . .
O8 Eu1 Na1 142.0(3) 4 .
O1 Eu1 Na1 135.6(2) 4 .
O1 Eu1 Na1 40.9(2) . .
O9 Eu1 Na1 93.31(19) 1_554 .
O10 Eu1 Na1 91.8(3) 1_554 .
Si4 Eu1 Na1 93.0(3) 1_554 .
Si2 Eu1 Na1 55.0(2) . .
Si2 Eu1 Na1 126.3(2) 4 .
O11 Eu1 Na1 86.9(3) 1_556 1_455
O8 Eu1 Na1 142.0(3) . 1_455
O8 Eu1 Na1 39.6(3) 4 1_455
O1 Eu1 Na1 40.9(2) 4 1_455
O1 Eu1 Na1 135.6(2) . 1_455
O9 Eu1 Na1 93.31(19) 1_554 1_455
O10 Eu1 Na1 91.8(3) 1_554 1_455
Si4 Eu1 Na1 93.0(3) 1_554 1_455
Si2 Eu1 Na1 126.3(2) . 1_455
Si2 Eu1 Na1 55.0(2) 4 1_455
Na1 Eu1 Na1 173.4(4) . 1_455
O8 Na1 O8 102.3(5) . 4_655
O8 Na1 O1 177.9(9) . 4_655
O8 Na1 O1 76.3(2) 4_655 4_655
O8 Na1 O1 76.3(2) . .
O8 Na1 O1 177.9(9) 4_655 .
O1 Na1 O1 105.0(5) 4_655 .
O8 Na1 O13 78.0(4) . 6
O8 Na1 O13 78.0(4) 4_655 6
O1 Na1 O13 103.2(6) 4_655 6
O1 Na1 O13 103.2(6) . 6
O8 Na1 Si1 155.6(5) . 4_655
O8 Na1 Si1 101.3(2) 4_655 4_655
O1 Na1 Si1 26.2(2) 4_655 4_655
O1 Na1 Si1 80.3(4) . 4_655
O13 Na1 Si1 101.1(7) 6 4_655
O8 Na1 Si1 101.3(2) . .
O8 Na1 Si1 155.6(5) 4_655 .
O1 Na1 Si1 80.3(4) 4_655 .
O1 Na1 Si1 26.2(2) . .
O13 Na1 Si1 101.1(7) 6 .
Si1 Na1 Si1 54.7(2) 4_655 .
O8 Na1 Si2 24.7(2) . .
O8 Na1 Si2 78.4(4) 4_655 .
O1 Na1 Si2 153.5(5) 4_655 .
O1 Na1 Si2 100.1(2) . .
O13 Na1 Si2 78.8(4) 6 .
Si1 Na1 Si2 179.65(15) 4_655 .
Si1 Na1 Si2 125.66(6) . .
O8 Na1 Si2 78.4(4) . 4_655
O8 Na1 Si2 24.7(2) 4_655 4_655
O1 Na1 Si2 100.1(2) 4_655 4_655
O1 Na1 Si2 153.5(5) . 4_655
O13 Na1 Si2 78.8(4) 6 4_655
Si1 Na1 Si2 125.66(6) 4_655 4_655
Si1 Na1 Si2 179.65(15) . 4_655
Si2 Na1 Si2 54.0(2) . 4_655
O8 Na1 Na2 132.1(7) . 4_655
O8 Na1 Na2 82.9(4) 4_655 4_655
O1 Na1 Na2 46.3(3) 4_655 4_655
O1 Na1 Na2 96.8(3) . 4_655
O13 Na1 Na2 147.6(4) 6 4_655
Si1 Na1 Na2 57.3(2) 4_655 4_655
Si1 Na1 Na2 85.9(2) . 4_655
Si2 Na1 Na2 122.7(6) . 4_655
Si2 Na1 Na2 94.4(4) 4_655 4_655
O8 Na1 Na2 82.9(4) . .
O8 Na1 Na2 132.1(7) 4_655 .
O1 Na1 Na2 96.8(3) 4_655 .
O1 Na1 Na2 46.3(3) . .
O13 Na1 Na2 147.6(4) 6 .
Si1 Na1 Na2 85.9(2) 4_655 .
Si1 Na1 Na2 57.3(2) . .
Si2 Na1 Na2 94.4(4) . .
Si2 Na1 Na2 122.7(6) 4_655 .
Na2 Na1 Na2 61.3(4) 4_655 .
O8 Na1 Eu1 37.71(17) . .
O8 Na1 Eu1 139.8(4) 4_655 .
O1 Na1 Eu1 143.8(4) 4_655 .
O1 Na1 Eu1 38.97(15) . .
O13 Na1 Eu1 86.7(2) 6 .
Si1 Na1 Eu1 118.2(3) 4_655 .
Si1 Na1 Eu1 63.59(12) . .
Si2 Na1 Eu1 62.16(11) . .
Si2 Na1 Eu1 116.1(3) 4_655 .
Na2 Na1 Eu1 123.9(3) 4_655 .
Na2 Na1 Eu1 62.6(2) . .
Si1 O1 Eu1 140.9(4) . .
Si1 O1 Na1 110.9(5) . .
Eu1 O1 Na1 100.1(3) . .
Si1 O1 Na2 103.8(4) . .
Eu1 O1 Na2 99.7(4) . .
Na1 O1 Na2 89.0(5) . .
Si1 O2 Si1 141.3(8) 3_565 .
Si1 O2 Na2 84.6(4) 3_565 3_565
Si1 O2 Na2 129.7(6) . 3_565
Si1 O2 Na2 129.7(6) 3_565 .
Si1 O2 Na2 84.6(4) . .
Na2 O2 Na2 45.7(5) 3_565 .
Si3 O3 Si1 136.1(5) . .
Si3 O3 Na2 91.2(4) . 1_554
Si1 O3 Na2 131.6(4) . 1_554
Si1 O4 Si1 149.3(8) 4_655 .
Si2 O5 Si2 143.5(7) . 4_655
Si2 O6 Si4 150.1(7) . .
Si2 O7 Si2 134.1(7) . 6
Si2 O7 Na3 123.6(5) . .
Si2 O7 Na3 102.1(3) 6 .
Si2 O7 Na3 102.1(3) . 6
Si2 O7 Na3 123.6(5) 6 6
Na3 O7 Na3 22.9(5) . 6
Si2 O8 Eu1 140.8(5) . .
Si2 O8 Na1 115.5(5) . .
Eu1 O8 Na1 102.6(4) . .
Si2 O8 Na3 86.2(4) . 6
Eu1 O8 Na3 99.6(4) . 6
Na1 O8 Na3 95.5(5) . 6
Si4 O9 Na3 107.7(4) . 7_456
Si4 O9 Na3 107.7(4) . 6_556
Na3 O9 Na3 117.5(6) 7_456 6_556
Si4 O9 Eu1 105.7(5) . 1_556
Na3 O9 Eu1 108.8(4) 7_456 1_556
Na3 O9 Eu1 108.8(4) 6_556 1_556
Si4 O9 Na3 112.4(5) . 4_556
Na3 O9 Na3 21.5(4) 7_456 4_556
Na3 O9 Na3 96.7(3) 6_556 4_556
Eu1 O9 Na3 124.3(4) 1_556 4_556
Si4 O9 Na3 112.4(5) . 1_556
Na3 O9 Na3 96.7(3) 7_456 1_556
Na3 O9 Na3 21.5(4) 6_556 1_556
Eu1 O9 Na3 124.3(4) 1_556 1_556
Na3 O9 Na3 75.6(5) 4_556 1_556
Si3 O10 Si4 142.6(8) 1_556 .
Si3 O10 Eu1 124.9(5) 1_556 1_556
Si4 O10 Eu1 92.5(5) . 1_556
Si3 O11 Eu1 153.5(6) . 1_554
Si3 O11 Na2 95.4(4) . 1_554
Eu1 O11 Na2 101.7(4) 1_554 1_554
Si3 O11 Na2 95.4(4) . 4_554
Eu1 O11 Na2 101.7(4) 1_554 4_554
Na2 O11 Na2 98.4(6) 1_554 4_554
O1 Si1 O4 110.5(5) . .
O1 Si1 O2 110.6(5) . .
O4 Si1 O2 108.5(6) . .
O1 Si1 O3 114.3(4) . .
O4 Si1 O3 105.7(5) . .
O2 Si1 O3 106.9(5) . .
O1 Si1 Na2 48.2(4) . .
O4 Si1 Na2 108.7(5) . .
O2 Si1 Na2 66.0(5) . .
O3 Si1 Na2 145.4(4) . .
O1 Si1 Na1 42.9(3) . .
O4 Si1 Na1 67.7(5) . .
O2 Si1 Na1 123.4(5) . .
O3 Si1 Na1 129.0(4) . .
Na2 Si1 Na1 63.2(4) . .
O8 Si2 O6 116.0(4) . .
O8 Si2 O5 113.9(5) . .
O6 Si2 O5 102.3(5) . .
O8 Si2 O7 107.6(5) . .
O6 Si2 O7 108.2(4) . .
O5 Si2 O7 108.4(4) . .
O8 Si2 Na3 64.3(4) . 6
O6 Si2 Na3 145.5(4) . 6
O5 Si2 Na3 108.5(4) . 6
O7 Si2 Na3 47.5(4) . 6
O8 Si2 Na1 39.9(3) . .
O6 Si2 Na1 131.3(4) . .
O5 Si2 Na1 74.2(4) . .
O7 Si2 Na1 119.1(5) . .
Na3 Si2 Na1 73.2(3) 6 .
O8 Si2 Eu1 23.5(3) . .
O6 Si2 Eu1 97.6(3) . .
O5 Si2 Eu1 135.5(4) . .
O7 Si2 Eu1 102.3(3) . .
Na3 Si2 Eu1 70.6(2) 6 .
Na1 Si2 Eu1 62.82(13) . .
O11 Si3 O3 110.6(4) . 4
O11 Si3 O3 110.6(4) . .
O3 Si3 O3 107.1(6) 4 .
O11 Si3 O10 116.5(6) . 1_554
O3 Si3 O10 105.8(4) 4 1_554
O3 Si3 O10 105.8(4) . 1_554
O11 Si3 Na2 54.6(3) . 4_554
O3 Si3 Na2 56.8(4) 4 4_554
O3 Si3 Na2 116.7(4) . 4_554
O10 Si3 Na2 137.1(3) 1_554 4_554
O11 Si3 Na2 54.6(3) . 1_554
O3 Si3 Na2 116.7(4) 4 1_554
O3 Si3 Na2 56.8(4) . 1_554
O10 Si3 Na2 137.1(3) 1_554 1_554
Na2 Si3 Na2 76.6(5) 4_554 1_554
O9 Si4 O6 112.8(4) . 4
O9 Si4 O6 112.8(4) . .
O6 Si4 O6 108.9(7) 4 .
O9 Si4 O10 103.7(6) . .
O6 Si4 O10 109.2(3) 4 .
O6 Si4 O10 109.2(3) . .
O9 Si4 Eu1 46.5(4) . 1_556
O6 Si4 Eu1 125.5(4) 4 1_556
O6 Si4 Eu1 125.5(4) . 1_556
O10 Si4 Eu1 57.2(4) . 1_556
O9 Si4 Na3 45.1(2) . 6_556
O6 Si4 Na3 131.0(4) 4 6_556
O6 Si4 Na3 67.7(4) . 6_556
O10 Si4 Na3 118.1(4) . 6_556
Eu1 Si4 Na3 75.0(2) 1_556 6_556
O9 Si4 Na3 45.1(2) . 7_456
O6 Si4 Na3 67.7(4) 4 7_456
O6 Si4 Na3 131.0(4) . 7_456
O10 Si4 Na3 118.1(4) . 7_456
Eu1 Si4 Na3 75.0(2) 1_556 7_456
Na3 Si4 Na3 79.0(4) 6_556 7_456
O9 Si4 Na3 43.2(3) . 4_556
O6 Si4 Na3 72.1(4) 4 4_556
O6 Si4 Na3 115.5(3) . 4_556
O10 Si4 Na3 132.1(4) . 4_556
Eu1 Si4 Na3 82.58(19) 1_556 4_556
Na3 Si4 Na3 67.28(16) 6_556 4_556
Na3 Si4 Na3 15.6(3) 7_456 4_556
O9 Si4 Na3 43.2(3) . 1_556
O6 Si4 Na3 115.5(3) 4 1_556
O6 Si4 Na3 72.1(4) . 1_556
O10 Si4 Na3 132.1(4) . 1_556
Eu1 Si4 Na3 82.58(19) 1_556 1_556
Na3 Si4 Na3 15.6(3) 6_556 1_556
Na3 Si4 Na3 67.28(16) 7_456 1_556
Na3 Si4 Na3 53.9(3) 4_556 1_556

loop_
_geom_bond_atom_site_label_1
_geom_bond_atom_site_label_2
_geom_bond_distance
_geom_bond_site_symmetry_2
O13 Na3 2.172(15) 4
O13 Na3 2.172(15) .
O13 Na1 2.61(2) 6
O12 Na2 2.274(13) 3_565
O12 Na2 2.274(13) 2_565
O12 Na2 2.274(13) .
O12 Na2 2.274(13) 4
Na2 Na2 2.34(3) 3_565
Na2 O11 2.515(14) 1_556
Na2 O1 2.524(14) .
Na2 O3 2.571(14) 1_556
Na2 O2 3.017(17) .
Na2 Si3 3.073(13) 1_556
Na2 Si1 3.288(11) .
Na2 Na1 3.488(14) .
Na2 Na2 3.56(2) 4_655
Na2 Eu1 3.734(12) .
Na2 Na2 3.81(2) 4
Na3 Na3 0.954(19) 6
Na3 O7 2.404(16) .
Na3 O9 2.441(12) 6_554
Na3 O9 2.605(13) 1_554
Na3 O8 2.879(13) 6
Na3 Si2 3.187(11) 6
Na3 Na3 3.19(2) 4
Na3 Si4 3.282(11) 6_554
Na3 Si4 3.519(11) 1_554
Na3 Na3 3.773(4) 7
Na3 Na3 3.773(4) 7_455
Eu1 O11 2.295(10) 1_556
Eu1 O8 2.313(7) .
Eu1 O8 2.313(7) 4
Eu1 O1 2.357(7) 4
Eu1 O1 2.357(7) .
Eu1 O9 2.455(10) 1_554
Eu1 O10 2.738(11) 1_554
Eu1 Si4 3.256(4) 1_554
Eu1 Si2 3.667(3) .
Eu1 Si2 3.667(3) 4
Eu1 Na1 3.6896(10) .
Eu1 Na1 3.6896(9) 1_455
Na1 O8 2.413(10) .
Na1 O8 2.413(10) 4_655
Na1 O1 2.454(10) 4_655
Na1 O1 2.454(10) .
Na1 O13 2.61(2) 6
Na1 Si1 3.366(12) 4_655
Na1 Si1 3.366(12) .
Na1 Si2 3.398(12) .
Na1 Si2 3.398(12) 4_655
Na1 Na2 3.488(14) 4_655
O1 Si1 1.589(8) .
O2 Si1 1.624(5) 3_565
O2 Si1 1.624(5) .
O2 Na2 3.017(17) 3_565
O3 Si3 1.628(7) .
O3 Si1 1.631(8) .
O3 Na2 2.571(14) 1_554
O4 Si1 1.603(4) 4_655
O4 Si1 1.603(4) .
O5 Si2 1.625(4) .
O5 Si2 1.625(4) 4_655
O6 Si2 1.616(10) .
O6 Si4 1.620(8) .
O7 Si2 1.648(5) .
O7 Si2 1.648(5) 6
O7 Na3 2.404(16) 6
O8 Si2 1.571(8) .
O8 Na3 2.879(13) 6
O9 Si4 1.574(12) .
O9 Na3 2.441(12) 7_456
O9 Na3 2.441(12) 6_556
O9 Eu1 2.455(10) 1_556
O9 Na3 2.605(13) 4_556
O9 Na3 2.605(13) 1_556
O10 Si3 1.641(11) 1_556
O10 Si4 1.646(10) .
O10 Eu1 2.738(11) 1_556
O11 Si3 1.543(12) .
O11 Eu1 2.295(10) 1_554
O11 Na2 2.515(14) 1_554
O11 Na2 2.515(14) 4_554
Si2 Na3 3.187(11) 6
Si3 O3 1.628(7) 4
Si3 O10 1.641(11) 1_554
Si3 Na2 3.073(13) 4_554
Si3 Na2 3.073(13) 1_554
Si4 O6 1.620(8) 4
Si4 Eu1 3.256(4) 1_556
Si4 Na3 3.282(11) 6_556
Si4 Na3 3.282(11) 7_456
Si4 Na3 3.519(11) 4_556
Si4 Na3 3.519(11) 1_556
